data_2310970
loop_
_publ_author_name
'Stanley, E.'

_publ_section_title
;
 The crystal structures of two potassium sodium chloride dithionates
;
_journal_name_full 'Acta Crystallographica (1,1948-23,1967)'
_journal_page_first 187
_journal_page_last 196
_journal_volume 6
_journal_year 1953
_chemical_formula_sum 'Cl2 K5 Na O12 S4'
_chemical_name_systematic 'Na K5 Cl2 (S2 O6)2'
_space_group_IT_number 128
_symmetry_space_group_name_Hall '-P 4 2n'
_symmetry_space_group_name_H-M 'P 4/m n c'
_cell_angle_alpha 90
_cell_angle_beta 90
_cell_angle_gamma 90
_cell_formula_units_Z 2
_cell_length_a 8.5621
_cell_length_b 8.5621
_cell_length_c 11.5288
_cell_volume 845.171
_citation_journal_id_ASTM ACCRA9
_cod_data_source_file Stanley_ACCRA9_1953_189.cif
_cod_data_source_block Cl2K5Na1O12S4
_cod_original_cell_volume 845.1713
_cod_original_formula_sum 'Cl2 K5 Na1 O12 S4'
_cod_database_code 2310970

loop_
_symmetry_equiv_pos_as_xyz
x,y,z
-y,x,z
-x,-y,z
y,-x,z
x+1/2,-y+1/2,-z+1/2
y+1/2,x+1/2,-z+1/2
-x+1/2,y+1/2,-z+1/2
-y+1/2,-x+1/2,-z+1/2
-x,-y,-z
y,-x,-z
x,y,-z
-y,x,-z
-x-1/2,y-1/2,z-1/2
-y-1/2,-x-1/2,z-1/2
x-1/2,-y-1/2,z-1/2
y-1/2,x-1/2,z-1/2

loop_
_atom_site_label
_atom_site_type_symbol
_atom_site_fract_x
_atom_site_fract_y
_atom_site_fract_z
_atom_site_occupancy
_atom_site_U_iso_or_equiv
O1 O-2 -0.03 0.275 0 1 0.0
O2 O-2 0.167 -0.59 0.106 1 0.0
S1 S+5 0.077 0.406 0 1 0.0
Cl1 Cl-1 0 0 0.235 1 0.0
Na1 Na+1 0 0 0 1 0.0
K2 K+1 0.187 0.313 0.25 1 0.0
K1 K+1 0.5 0.5 0 1 0.0
